data_7155508
loop_
_publ_author_name
'Jeppesen, Anne'
'Nielsen, Bjarne E.'
'Larsen, Dennis'
'Akselsen, Olivia M.'
'S\/olling, Theis I'
'Brock-Nannestad, Theis'
'Pittelkow, Michael'

_publ_section_title
;
 Croconamides: a new dual hydrogen bond donating motif for anion
 recognition and organocatalysis.
;
_journal_issue 13
_journal_name_full 'Organic &amp; biomolecular chemistry'
_journal_page_first 2784
_journal_page_last 2790
_journal_paper_doi 10.1039/c7ob00441a
_journal_volume 15
_journal_year 2017
_chemical_formula_moiety 'C21 H8 F12 N2 O3'
_chemical_formula_sum 'C21 H8 F12 N2 O3'
_chemical_formula_weight 564.29
_space_group_crystal_system monoclinic
_space_group_IT_number 14
_space_group_name_Hall '-P 2yn'
_space_group_name_H-M_alt 'P 1 21/n 1'
_symmetry_space_group_name_Hall '-P 2yn'
_symmetry_space_group_name_H-M 'P 1 21/n 1'
_atom_sites_solution_hydrogens difmap
_atom_sites_solution_primary direct
_audit_creation_date 2016-12-05
_audit_creation_method
;
Olex2 1.2
(compiled 2016.09.09 svn.r3337 for OlexSys, GUI svn.r5227)
;
_audit_update_record
;
2016-12-15 deposited with the CCDC.
2017-02-23 downloaded from the CCDC.
;
_cell_angle_alpha 90
_cell_angle_beta 122.816(2)
_cell_angle_gamma 90
_cell_formula_units_Z 4
_cell_length_a 20.0339(13)
_cell_length_b 8.9046(7)
_cell_length_c 13.8902(10)
_cell_measurement_reflns_used 9929
_cell_measurement_temperature 123
_cell_measurement_theta_max 27.43
_cell_measurement_theta_min 2.59
_cell_volume 2082.5(3)
_computing_cell_refinement 'SAINT v8.37A (Bruker, 2015)'
_computing_data_reduction 'SAINT v8.37A (Bruker, 2015)'
_computing_molecular_graphics 'Olex2 (Dolomanov et al., 2009)'
_computing_publication_material 'Olex2 (Dolomanov et al., 2009)'
_computing_structure_refinement 'XL (Sheldrick, 2008)'
_computing_structure_solution 'ShelXS (Sheldrick, 2008)'
_diffrn_ambient_temperature 123.15
_diffrn_measured_fraction_theta_full 0.999
_diffrn_measured_fraction_theta_max 0.999
_diffrn_measurement_device_type 'Bruker APEX-II CCD'
_diffrn_measurement_method '\f and \w scans'
_diffrn_radiation_type MoK\a
_diffrn_radiation_wavelength 0.71073
_diffrn_reflns_av_R_equivalents 0.0952
_diffrn_reflns_av_unetI/netI 0.0433
_diffrn_reflns_Laue_measured_fraction_full 0.999
_diffrn_reflns_Laue_measured_fraction_max 0.999
_diffrn_reflns_limit_h_max 24
_diffrn_reflns_limit_h_min -24
_diffrn_reflns_limit_k_max 10
_diffrn_reflns_limit_k_min -10
_diffrn_reflns_limit_l_max 17
_diffrn_reflns_limit_l_min -17
_diffrn_reflns_number 45150
_diffrn_reflns_point_group_measured_fraction_full 0.999
_diffrn_reflns_point_group_measured_fraction_max 0.999
_diffrn_reflns_theta_full 25.242
_diffrn_reflns_theta_max 26.015
_diffrn_reflns_theta_min 2.419
_diffrn_standards_number 0
_exptl_absorpt_coefficient_mu 0.192
_exptl_absorpt_correction_T_max 0.7456
_exptl_absorpt_correction_T_min 0.5856
_exptl_absorpt_correction_type multi-scan
_exptl_absorpt_process_details
;
SADABS-2014/5 (Bruker,2014/5) was used for absorption correction.
wR2(int) was 0.1633 before and 0.1063 after correction.
The Ratio of minimum to maximum transmission is 0.7854.
The \l/2 correction factor is Not present.
;
_exptl_crystal_colour 'clear reddish red'
_exptl_crystal_colour_lustre clear
_exptl_crystal_colour_modifier reddish
_exptl_crystal_colour_primary red
_exptl_crystal_density_diffrn 1.800
_exptl_crystal_description block
_exptl_crystal_F_000 1120
_exptl_crystal_size_max 0.681
_exptl_crystal_size_mid 0.31
_exptl_crystal_size_min 0.282
_refine_diff_density_max 0.367
_refine_diff_density_min -0.315
_refine_diff_density_rms 0.065
_refine_ls_extinction_method none
_refine_ls_goodness_of_fit_ref 1.053
_refine_ls_hydrogen_treatment refall
_refine_ls_matrix_type full
_refine_ls_number_parameters 431
_refine_ls_number_reflns 4089
_refine_ls_number_restraints 198
_refine_ls_restrained_S_all 1.149
_refine_ls_R_factor_all 0.0570
_refine_ls_R_factor_gt 0.0466
_refine_ls_shift/su_max 0.000
_refine_ls_shift/su_mean 0.000
_refine_ls_structure_factor_coef Fsqd
_refine_ls_weighting_details 'w=1/[\s^2^(Fo^2^)+(0.0607P)^2^+1.6582P] where P=(Fo^2^+2Fc^2^)/3'
_refine_ls_weighting_scheme calc
_refine_ls_wR_factor_gt 0.1179
_refine_ls_wR_factor_ref 0.1254
_reflns_Friedel_coverage 0.000
_reflns_number_gt 3425
_reflns_number_total 4089
_reflns_threshold_expression 'I > 2\s(I)'
_cod_data_source_file c7ob00441a2.cif
_cod_data_source_block mo_d8v1718_0ma_3
_cod_depositor_comments 'Adding full bibliography for 7155507--7155508.cif.'
_cod_database_code 7155508
_shelx_space_group_comment
;
The symmetry employed for this shelxl refinement is uniquely defined
by the following loop, which should always be used as a source of
symmetry information in preference to the above space-group names.
They are only intended as comments.
;
_olex2_refinement_description
;
1. Restrained distances
 F8A-C22 \\sim F9A-C22 \\sim F9-C22 \\sim F7-C22 \\sim F7A-C22 \\sim F8-C22
 with sigma of 0.02
 F9-C22 \\sim C22-F7A
 with sigma of 0.04
 F7A-C22 \\sim C22-F8A
 with sigma of 0.04
 F8A-C22 \\sim C22-F9
 with sigma of 0.04
 F7-C22 \\sim C22-F8
 with sigma of 0.04
 F8-C22 \\sim C22-F9A
 with sigma of 0.04
 F9A-C22 \\sim C22-F7
 with sigma of 0.04
 C10-C22 \\sim C22-F8
 with sigma of 0.04
 C10-C22 \\sim C22-F8A
 with sigma of 0.04
 C10-C22 \\sim C22-F9A
 with sigma of 0.04
 C10-C22 \\sim C22-F9
 with sigma of 0.04
 C10-C22 \\sim C22-F7
 with sigma of 0.04
 C10-C22 \\sim C22-F7A
 with sigma of 0.04
 F11A-C19 \\sim F10A-C19 \\sim F11-C19 \\sim F10-C19 \\sim F12A-C19 \\sim
F12-C19
 with sigma of 0.02
 F11A-C19 \\sim C19-F12A
 with sigma of 0.04
 F12A-C19 \\sim C19-F10A
 with sigma of 0.04
 F10A-C19 \\sim C19-F11A
 with sigma of 0.04
 F11-C19 \\sim C19-F12
 with sigma of 0.04
 F12-C19 \\sim C19-F10
 with sigma of 0.04
 F10-C19 \\sim C19-F10A
 with sigma of 0.04
 C15-C19 \\sim C19-F12
 with sigma of 0.04
 C15-C19 \\sim C19-F11A
 with sigma of 0.04
 C15-C19 \\sim C19-F11
 with sigma of 0.04
 C15-C19 \\sim C19-F10A
 with sigma of 0.04
 C15-C19 \\sim C19-F10
 with sigma of 0.04
 C15-C19 \\sim C19-F12A
 with sigma of 0.04
2. Uiso/Uaniso restraints and constraints
Uanis(F11) \\sim Ueq, Uanis(F11A) \\sim Ueq, Uanis(F12) \\sim Ueq, Uanis(F12A)
\\sim Ueq, Uanis(F10) \\sim Ueq, Uanis(F10A) \\sim Ueq: with sigma of 0.1 and
sigma for terminal atoms of 0.2
Uanis(F7) \\sim Ueq, Uanis(F7A) \\sim Ueq, Uanis(F8) \\sim Ueq, Uanis(F8A)
\\sim Ueq, Uanis(F9A) \\sim Ueq, Uanis(F9) \\sim Ueq: with sigma of 0.1 and
sigma for terminal atoms of 0.2
3. Rigid body (RIGU) restrains
 C22, F9A
 with sigma for 1-2 distances of 0.004 and sigma for 1-3 distances of 0.004
 C22, F9
 with sigma for 1-2 distances of 0.004 and sigma for 1-3 distances of 0.004
 C22, F7
 with sigma for 1-2 distances of 0.004 and sigma for 1-3 distances of 0.004
 C22, F7A
 with sigma for 1-2 distances of 0.004 and sigma for 1-3 distances of 0.004
 C22, F8
 with sigma for 1-2 distances of 0.004 and sigma for 1-3 distances of 0.004
 C22, F8A
 with sigma for 1-2 distances of 0.004 and sigma for 1-3 distances of 0.004
 F11A, F12, F12A, F10, F10A, F11, C19
 with sigma for 1-2 distances of 0.01 and sigma for 1-3 distances of 0.01
4. Others
 Sof(F9)=Sof(F7A)=Sof(F8A)=1-FVAR(1)
 Sof(F7)=Sof(F8)=Sof(F9A)=FVAR(1)
 Sof(F10)=Sof(F12)=Sof(F11)=1-FVAR(2)
 Sof(F10A)=Sof(F12A)=Sof(F11A)=FVAR(2)
;
_shelx_shelxl_version_number 2014/7
_olex2_submission_special_instructions 'No special instructions were received'

loop_
_space_group_symop_operation_xyz
'x, y, z'
'-x+1/2, y+1/2, -z+1/2'
'-x, -y, -z'
'x-1/2, -y-1/2, z-1/2'

loop_
_atom_site_label
_atom_site_type_symbol
_atom_site_fract_x
_atom_site_fract_y
_atom_site_fract_z
_atom_site_U_iso_or_equiv
_atom_site_adp_type
_atom_site_occupancy
_atom_site_site_symmetry_order
_atom_site_calc_flag
_atom_site_refinement_flags_posn
_atom_site_refinement_flags_adp
_atom_site_refinement_flags_occupancy
_atom_site_disorder_assembly
_atom_site_disorder_group
F4 F 0.26386(7) 0.64990(16) 0.46580(13) 0.0395(4) Uani 1 1 d . . . . .
F6 F 0.33381(9) 0.79433(16) 0.43250(12) 0.0415(4) Uani 1 1 d . . . . .
F5 F 0.33186(9) 0.82939(17) 0.58309(13) 0.0490(4) Uani 1 1 d . . . . .
F3 F 0.49123(10) 0.16183(19) 0.95988(11) 0.0477(4) Uani 1 1 d . . . . .
F1 F 0.48882(11) 0.00146(18) 0.84438(13) 0.0579(5) Uani 1 1 d . . . . .
F2 F 0.54947(9) 0.2084(2) 0.87231(14) 0.0630(6) Uani 1 1 d . . . . .
O1 O 0.50015(8) 0.06677(16) 0.39346(11) 0.0207(3) Uani 1 1 d . . . . .
O2 O 0.35151(9) -0.09519(18) 0.22546(13) 0.0302(4) Uani 1 1 d . . . . .
O3 O 0.22450(8) 0.04312(19) 0.24702(12) 0.0295(4) Uani 1 1 d . . . . .
N2 N 0.29252(10) 0.2158(2) 0.44697(14) 0.0205(4) Uani 1 1 d . . . . .
N1 N 0.47402(10) 0.27105(19) 0.52107(13) 0.0166(3) Uani 1 1 d . . . . .
C17 C 0.41001(12) 0.2165(2) 0.76315(16) 0.0204(4) Uani 1 1 d . . . . .
C21 C 0.33279(13) 0.7229(2) 0.51785(19) 0.0278(5) Uani 1 1 d . . . . .
C1 C 0.35875(12) 0.0052(2) 0.28883(16) 0.0195(4) Uani 1 1 d . . . . .
C18 C 0.38672(11) 0.1810(2) 0.65139(16) 0.0172(4) Uani 1 1 d . . . . .
C9 C 0.46219(12) 0.6474(2) 0.69281(17) 0.0201(4) Uani 1 1 d . . . . .
C2 C 0.29480(11) 0.0709(2) 0.30268(15) 0.0194(4) Uani 1 1 d . . . . .
C15 C 0.29614(13) 0.3724(2) 0.69362(19) 0.0264(5) Uani 1 1 d D . . . .
C11 C 0.53257(11) 0.4294(2) 0.68810(16) 0.0187(4) Uani 1 1 d . . . . .
C20 C 0.48459(14) 0.1473(3) 0.85990(18) 0.0295(5) Uani 1 1 d . . . . .
C14 C 0.27123(12) 0.3391(2) 0.58171(18) 0.0227(4) Uani 1 1 d . . . . .
C16 C 0.36554(13) 0.3136(2) 0.78506(18) 0.0250(5) Uani 1 1 d . . . . .
C10 C 0.52763(11) 0.5529(2) 0.74477(17) 0.0211(4) Uani 1 1 d D . . . .
C19 C 0.24754(17) 0.4798(3) 0.7143(2) 0.0454(7) Uani 1 1 d D U . . .
C3 C 0.33545(11) 0.1655(2) 0.40531(15) 0.0161(4) Uani 1 1 d . . . . .
C4 C 0.41478(11) 0.1862(2) 0.43998(15) 0.0146(4) Uani 1 1 d . . . . .
C6 C 0.46971(11) 0.4001(2) 0.57661(15) 0.0152(4) Uani 1 1 d . . . . .
C5 C 0.43379(11) 0.0836(2) 0.37596(15) 0.0167(4) Uani 1 1 d . . . . .
C7 C 0.40517(11) 0.4959(2) 0.52101(16) 0.0164(4) Uani 1 1 d . . . . .
C13 C 0.31826(11) 0.2453(2) 0.56147(16) 0.0169(4) Uani 1 1 d . . . . .
C8 C 0.40203(11) 0.6188(2) 0.58056(16) 0.0191(4) Uani 1 1 d . . . . .
C22 C 0.59215(14) 0.5846(3) 0.8664(2) 0.0401(6) Uani 1 1 d D U . . .
F10A F 0.2536(7) 0.4648(13) 0.8099(7) 0.080(3) Uani 0.516(18) 1 d D U P A 1
F12A F 0.2812(8) 0.6191(7) 0.7317(14) 0.106(4) Uani 0.516(18) 1 d D U P A 1
F11A F 0.1761(5) 0.4936(18) 0.6331(6) 0.099(4) Uani 0.516(18) 1 d D U P A 1
F7 F 0.5656(7) 0.5468(12) 0.9371(8) 0.061(2) Uani 0.59(3) 1 d D U P B 1
F8 F 0.6109(4) 0.7250(8) 0.8892(7) 0.068(2) Uani 0.59(3) 1 d D U P B 1
F9A F 0.6500(8) 0.484(2) 0.9091(15) 0.048(3) Uani 0.59(3) 1 d D U P B 1
F9 F 0.6589(12) 0.512(3) 0.904(2) 0.054(6) Uani 0.41(3) 1 d D U P B 2
F7A F 0.5689(10) 0.608(3) 0.9327(12) 0.098(6) Uani 0.41(3) 1 d D U P B 2
F8A F 0.6293(12) 0.711(2) 0.8636(15) 0.127(7) Uani 0.41(3) 1 d D U P B 2
F10 F 0.2701(7) 0.4952(16) 0.8179(6) 0.089(4) Uani 0.484(18) 1 d D U P A 2
F12 F 0.2317(13) 0.6012(15) 0.6599(14) 0.137(6) Uani 0.484(18) 1 d D U P A 2
F11 F 0.1745(5) 0.4179(17) 0.6731(14) 0.110(4) Uani 0.484(18) 1 d D U P A 2
H7 H 0.3639(13) 0.480(2) 0.4441(19) 0.014(5) Uiso 1 1 d . . . . .
H18 H 0.4150(13) 0.113(3) 0.6371(18) 0.015(5) Uiso 1 1 d . . . . .
H11 H 0.5757(14) 0.362(3) 0.725(2) 0.021(6) Uiso 1 1 d . . . . .
H9 H 0.4579(14) 0.733(3) 0.731(2) 0.025(6) Uiso 1 1 d . . . . .
H14 H 0.2233(15) 0.381(3) 0.520(2) 0.027(6) Uiso 1 1 d . . . . .
H1 H 0.5167(16) 0.245(3) 0.532(2) 0.032(7) Uiso 1 1 d . . . . .
H2 H 0.2438(16) 0.219(3) 0.401(2) 0.032(7) Uiso 1 1 d . . . . .
H16 H 0.3818(15) 0.340(3) 0.860(2) 0.035(7) Uiso 1 1 d . . . . .

loop_
_atom_site_aniso_label
_atom_site_aniso_U_11
_atom_site_aniso_U_22
_atom_site_aniso_U_33
_atom_site_aniso_U_23
_atom_site_aniso_U_13
_atom_site_aniso_U_12
F4 0.0225(7) 0.0327(8) 0.0552(9) 0.0030(7) 0.0157(6) 0.0037(6)
F6 0.0436(8) 0.0300(8) 0.0400(8) 0.0170(6) 0.0156(7) 0.0063(6)
F5 0.0491(9) 0.0381(8) 0.0492(9) -0.0106(7) 0.0197(8) 0.0188(7)
F3 0.0608(10) 0.0667(11) 0.0180(6) 0.0095(7) 0.0229(7) 0.0178(8)
F1 0.0806(12) 0.0437(10) 0.0335(8) 0.0106(7) 0.0205(8) 0.0310(9)
F2 0.0303(8) 0.1041(16) 0.0480(9) 0.0395(10) 0.0169(7) 0.0076(9)
O1 0.0228(7) 0.0221(7) 0.0228(7) 0.0016(6) 0.0161(6) 0.0030(6)
O2 0.0347(8) 0.0303(9) 0.0276(8) -0.0129(7) 0.0181(7) -0.0054(7)
O3 0.0183(7) 0.0458(10) 0.0188(7) -0.0076(7) 0.0063(6) -0.0046(7)
N2 0.0132(8) 0.0315(10) 0.0161(8) -0.0023(7) 0.0074(7) 0.0014(7)
N1 0.0146(8) 0.0184(8) 0.0184(8) -0.0008(6) 0.0100(7) 0.0008(7)
C17 0.0276(10) 0.0196(10) 0.0196(10) 0.0017(8) 0.0165(9) -0.0033(8)
C21 0.0299(11) 0.0170(10) 0.0325(11) 0.0003(9) 0.0144(10) 0.0019(9)
C1 0.0242(10) 0.0208(10) 0.0149(9) -0.0003(8) 0.0114(8) 0.0000(8)
C18 0.0229(9) 0.0148(9) 0.0218(10) 0.0006(7) 0.0173(8) -0.0003(8)
C9 0.0249(10) 0.0165(10) 0.0226(10) -0.0042(8) 0.0153(9) -0.0041(8)
C2 0.0214(10) 0.0232(10) 0.0118(8) 0.0008(8) 0.0079(8) -0.0015(8)
C15 0.0366(12) 0.0228(11) 0.0344(12) 0.0003(9) 0.0288(10) 0.0028(9)
C11 0.0157(9) 0.0208(10) 0.0196(9) 0.0010(8) 0.0096(8) -0.0005(8)
C20 0.0383(12) 0.0360(13) 0.0207(10) 0.0070(9) 0.0202(10) 0.0037(10)
C14 0.0242(10) 0.0230(11) 0.0275(11) 0.0024(9) 0.0184(9) 0.0035(8)
C16 0.0398(12) 0.0226(11) 0.0230(10) -0.0022(8) 0.0239(10) -0.0035(9)
C10 0.0189(9) 0.0248(11) 0.0189(10) -0.0041(8) 0.0098(8) -0.0061(8)
C19 0.0632(18) 0.0456(16) 0.0484(16) 0.0035(13) 0.0438(15) 0.0193(14)
C3 0.0170(9) 0.0182(9) 0.0128(8) 0.0028(7) 0.0079(7) 0.0017(7)
C4 0.0180(9) 0.0148(9) 0.0110(8) 0.0028(7) 0.0078(7) 0.0008(7)
C6 0.0194(9) 0.0142(9) 0.0170(9) -0.0007(7) 0.0131(8) -0.0039(7)
C5 0.0231(10) 0.0152(9) 0.0148(9) 0.0043(7) 0.0123(8) 0.0020(8)
C7 0.0185(9) 0.0157(10) 0.0136(9) 0.0016(7) 0.0078(8) -0.0025(7)
C13 0.0200(9) 0.0162(9) 0.0199(9) -0.0017(7) 0.0143(8) -0.0038(7)
C8 0.0225(10) 0.0150(9) 0.0228(10) 0.0018(8) 0.0142(8) -0.0012(8)
C22 0.0276(12) 0.0470(15) 0.0292(12) -0.0193(11) 0.0047(10) 0.0005(11)
F10A 0.131(7) 0.084(4) 0.094(6) 0.032(4) 0.106(6) 0.051(4)
F12A 0.161(8) 0.025(3) 0.225(10) -0.015(4) 0.165(8) 0.002(3)
F11A 0.052(3) 0.165(11) 0.054(3) -0.036(4) 0.013(3) 0.061(5)
F7 0.050(3) 0.112(5) 0.0191(18) -0.019(3) 0.0172(18) -0.004(4)
F8 0.043(2) 0.054(3) 0.063(3) -0.042(2) -0.001(2) -0.006(2)
F9A 0.026(3) 0.075(6) 0.021(2) -0.010(3) -0.001(3) 0.013(4)
F9 0.025(4) 0.078(10) 0.036(7) -0.030(6) 0.002(3) 0.011(5)
F7A 0.055(6) 0.177(17) 0.030(4) -0.049(7) 0.003(3) 0.044(8)
F8A 0.093(9) 0.087(7) 0.083(7) 0.002(5) -0.030(5) -0.072(7)
F10 0.070(4) 0.147(9) 0.037(3) -0.039(4) 0.020(3) 0.045(4)
F12 0.263(14) 0.097(7) 0.172(9) 0.096(7) 0.197(10) 0.135(8)
F11 0.049(3) 0.161(9) 0.126(8) -0.058(6) 0.052(5) 0.012(4)

loop_
_atom_type_symbol
_atom_type_description
_atom_type_scat_dispersion_real
_atom_type_scat_dispersion_imag
_atom_type_scat_source
C C 0.0033 0.0016 'International Tables Vol C Tables 4.2.6.8 and 6.1.1.4'
H H 0.0000 0.0000 'International Tables Vol C Tables 4.2.6.8 and 6.1.1.4'
F F 0.0171 0.0103 'International Tables Vol C Tables 4.2.6.8 and 6.1.1.4'
N N 0.0061 0.0033 'International Tables Vol C Tables 4.2.6.8 and 6.1.1.4'
O O 0.0106 0.0060 'International Tables Vol C Tables 4.2.6.8 and 6.1.1.4'

loop_
_geom_angle_atom_site_label_1
_geom_angle_atom_site_label_2
_geom_angle_atom_site_label_3
_geom_angle
C3 N2 C13 128.33(17)
C3 N2 H2 115.9(18)
C13 N2 H2 115.2(18)
C4 N1 C6 128.95(16)
C4 N1 H1 111.2(19)
C6 N1 H1 119.5(19)
C18 C17 C20 118.37(18)
C16 C17 C18 121.22(19)
C16 C17 C20 120.42(18)
F4 C21 F6 104.90(18)
F4 C21 C8 112.09(17)
F6 C21 C8 110.59(18)
F5 C21 F4 109.14(19)
F5 C21 F6 106.03(18)
F5 C21 C8 113.57(18)
O2 C1 C2 127.15(18)
O2 C1 C5 127.32(18)
C5 C1 C2 105.41(15)
C17 C18 H18 121.0(13)
C13 C18 C17 118.78(18)
C13 C18 H18 120.2(13)
C10 C9 H9 122.7(14)
C8 C9 C10 118.41(18)
C8 C9 H9 118.8(14)
O3 C2 C1 127.81(18)
O3 C2 C3 125.45(18)
C3 C2 C1 106.48(16)
C14 C15 C19 118.4(2)
C16 C15 C14 121.51(19)
C16 C15 C19 120.0(2)
C10 C11 C6 118.71(18)
C10 C11 H11 121.9(14)
C6 C11 H11 119.3(14)
F3 C20 F2 106.7(2)
F3 C20 C17 112.60(18)
F1 C20 F3 106.63(18)
F1 C20 F2 106.1(2)
F1 C20 C17 112.19(19)
F2 C20 C17 112.16(18)
C15 C14 C13 118.85(19)
C15 C14 H14 120.5(15)
C13 C14 H14 120.7(15)
C17 C16 H16 121.4(16)
C15 C16 C17 118.71(19)
C15 C16 H16 119.9(16)
C9 C10 C22 117.88(19)
C11 C10 C9 121.61(18)
C11 C10 C22 120.48(19)
F10A C19 C15 115.4(5)
F10A C19 F12A 98.8(7)
F12A C19 C15 107.6(4)
F11A C19 C15 115.5(4)
F11A C19 F10A 111.4(7)
F11A C19 F12A 106.3(6)
F10 C19 C15 114.9(6)
F10 C19 F11 99.3(7)
F12 C19 C15 114.3(4)
F12 C19 F10 114.2(8)
F12 C19 F11 103.4(7)
F11 C19 C15 108.8(5)
N2 C3 C2 117.49(17)
N2 C3 C4 132.70(18)
C4 C3 C2 109.81(16)
N1 C4 C3 133.28(17)
N1 C4 C5 117.34(16)
C3 C4 C5 109.24(16)
C11 C6 N1 118.29(17)
C7 C6 N1 120.79(17)
C7 C6 C11 120.91(18)
O1 C5 C1 127.63(17)
O1 C5 C4 124.63(17)
C4 C5 C1 107.74(15)
C6 C7 C8 118.82(17)
C6 C7 H7 121.3(13)
C8 C7 H7 119.9(13)
C18 C13 N2 121.37(17)
C18 C13 C14 120.85(18)
C14 C13 N2 117.76(18)
C9 C8 C21 120.65(18)
C9 C8 C7 121.44(18)
C7 C8 C21 117.87(18)
F7 C22 C10 109.0(5)
F8 C22 C10 114.7(4)
F8 C22 F7 103.5(5)
F8 C22 F9A 118.4(10)
F9A C22 C10 112.9(9)
F9A C22 F7 95.6(11)
F9 C22 C10 115.3(13)
F9 C22 F8A 88(2)
F7A C22 C10 115.0(8)
F7A C22 F9 119.5(17)
F7A C22 F8A 108.1(9)
F8A C22 C10 106.0(7)

loop_
_geom_bond_atom_site_label_1
_geom_bond_atom_site_label_2
_geom_bond_distance
F4 C21 1.330(3)
F6 C21 1.355(3)
F5 C21 1.319(3)
F3 C20 1.328(2)
F1 C20 1.327(3)
F2 C20 1.331(3)
O1 C5 1.224(2)
O2 C1 1.207(2)
O3 C2 1.209(2)
N2 C3 1.347(2)
N2 C13 1.406(2)
N2 H2 0.83(3)
N1 C4 1.341(2)
N1 C6 1.412(2)
N1 H1 0.82(3)
C17 C18 1.394(3)
C17 C20 1.497(3)
C17 C16 1.388(3)
C21 C8 1.494(3)
C1 C2 1.512(3)
C1 C5 1.497(3)
C18 C13 1.383(3)
C18 H18 0.92(2)
C9 C10 1.387(3)
C9 C8 1.383(3)
C9 H9 0.96(3)
C2 C3 1.465(3)
C15 C14 1.383(3)
C15 C16 1.381(3)
C15 C19 1.499(3)
C11 C10 1.386(3)
C11 C6 1.392(3)
C11 H11 0.94(2)
C14 C13 1.397(3)
C14 H14 0.95(3)
C16 H16 0.94(3)
C10 C22 1.496(3)
C19 F10A 1.273(7)
C19 F12A 1.370(6)
C19 F11A 1.260(6)
C19 F10 1.260(7)
C19 F12 1.257(7)
C19 F11 1.366(8)
C3 C4 1.401(3)
C4 C5 1.462(3)
C6 C7 1.383(3)
C7 C8 1.394(3)
C7 H7 0.94(2)
C22 F7 1.389(6)
C22 F8 1.294(7)
C22 F9A 1.321(8)
C22 F9 1.312(11)
C22 F7A 1.254(10)
C22 F8A 1.359(9)
